data_4117367
loop_
_publ_author_name
'Peng Yu'
'Liu-Jiang Zhou'
'Ling Chen'

_publ_section_title
;
 Noncentrosymmetric Inorganic Open-Framework Chalcohalides with Strong
 Middle IR SHG and Red Emission: Ba3AGa5Se10Cl2 (A = Cs, Rb, K)
;
_journal_name_full 'Journal of the American Chemical Society'
_journal_page_first 2227
_journal_page_last 2235
_journal_paper_doi 10.1021/ja209711x
_journal_volume 134
_journal_year 2012
_chemical_formula_moiety 'Ba3 Cl2 Ga5 K Se10 '
_chemical_formula_sum 'Ba3 Cl2 Ga5 K Se10'
_chemical_formula_weight 1660.19
_chemical_name_systematic
; 
 ? 
;
_space_group_IT_number 82
_symmetry_cell_setting tetragonal
_symmetry_space_group_name_Hall 'I -4'
_symmetry_space_group_name_H-M 'I -4'
_atom_sites_solution_primary direct
_atom_sites_solution_secondary difmap
_audit_creation_method SHELXL-97
_cell_angle_alpha 90.00
_cell_angle_beta 90.00
_cell_angle_gamma 90.00
_cell_formula_units_Z 2
_cell_length_a 8.6341(7)
_cell_length_b 8.6341(7)
_cell_length_c 15.644(2)
_cell_measurement_reflns_used 1432.0
_cell_measurement_temperature 293(2)
_cell_measurement_theta_max 27.48
_cell_measurement_theta_min 2.60
_cell_volume 1166.2(2)
_computing_cell_refinement 'CrystalClear (Rigaku/MSC Inc., 2005)'
_computing_data_collection 'CrystalClear (Rigaku/MSC Inc., 2005)'
_computing_data_reduction 'CrystalClear (Rigaku/MSC Inc., 2005)'
_computing_molecular_graphics 'Bruker SHELXTL'
_computing_publication_material 'Bruker SHELXTL'
_computing_structure_refinement 'SHELXL-97 (Sheldrick, 1997)'
_computing_structure_solution 'SHELXS-97 (Sheldrick, 1990)'
_diffrn_ambient_temperature 293(2)
_diffrn_detector_area_resol_mean 14.6306
_diffrn_measured_fraction_theta_full 0.999
_diffrn_measured_fraction_theta_max 0.999
_diffrn_measurement_device_type MercuryCCD
_diffrn_measurement_method CCD_Profile_fitting
_diffrn_radiation_monochromator graphite
_diffrn_radiation_source 'fine-focus sealed tube'
_diffrn_radiation_type MoK\a
_diffrn_radiation_wavelength 0.71073
_diffrn_reflns_av_R_equivalents 0.0545
_diffrn_reflns_av_sigmaI/netI 0.0521
_diffrn_reflns_limit_h_max 11
_diffrn_reflns_limit_h_min -10
_diffrn_reflns_limit_k_max 11
_diffrn_reflns_limit_k_min -10
_diffrn_reflns_limit_l_max 19
_diffrn_reflns_limit_l_min -20
_diffrn_reflns_number 4575
_diffrn_reflns_theta_full 27.48
_diffrn_reflns_theta_max 27.48
_diffrn_reflns_theta_min 2.60
_exptl_absorpt_coefficient_mu 26.660
_exptl_absorpt_correction_T_max 0.064
_exptl_absorpt_correction_T_min 0.004
_exptl_absorpt_correction_type multi-scan
_exptl_crystal_colour Orange-yellow
_exptl_crystal_density_diffrn 4.728
_exptl_crystal_description Chunk
_exptl_crystal_F_000 1432
_exptl_crystal_size_max 0.2210
_exptl_crystal_size_mid 0.2000
_exptl_crystal_size_min 0.1029
_refine_diff_density_max 0.671
_refine_diff_density_min -0.579
_refine_diff_density_rms 0.146
_refine_ls_abs_structure_details 'Flack H D (1983), Acta Cryst. A39, 876-881'
_refine_ls_abs_structure_Flack 0.052(19)
_refine_ls_extinction_coef 0.00084(4)
_refine_ls_extinction_expression Fc^*^=kFc[1+0.001xFc^2^\l^3^/sin(2\q)]^-1/4^
_refine_ls_extinction_method SHELXL
_refine_ls_goodness_of_fit_ref 0.937
_refine_ls_matrix_type full
_refine_ls_number_parameters 49
_refine_ls_number_reflns 1340
_refine_ls_number_restraints 0
_refine_ls_restrained_S_all 0.937
_refine_ls_R_factor_all 0.0275
_refine_ls_R_factor_gt 0.0247
_refine_ls_shift/su_max 0.000
_refine_ls_shift/su_mean 0.000
_refine_ls_structure_factor_coef Fsqd
_refine_ls_weighting_details 'calc w=1/[\s^2^(Fo^2^)+(0.0027P)^2^+0.0000P] where P=(Fo^2^+2Fc^2^)/3'
_refine_ls_weighting_scheme calc
_refine_ls_wR_factor_gt 0.0442
_refine_ls_wR_factor_ref 0.0448
_reflns_number_gt 701
_reflns_number_total 701
_reflns_threshold_expression >2sigma(I)
_cod_data_source_file ja209711x_si_002_3.cif
_cod_data_source_block c
_cod_database_code 4117367

loop_
_symmetry_equiv_pos_as_xyz
'x, y, z'
'-x, -y, z'
'y, -x, -z'
'-y, x, -z'
'x+1/2, y+1/2, z+1/2'
'-x+1/2, -y+1/2, z+1/2'
'y+1/2, -x+1/2, -z+1/2'
'-y+1/2, x+1/2, -z+1/2'

loop_
_atom_site_label
_atom_site_type_symbol
_atom_site_fract_x
_atom_site_fract_y
_atom_site_fract_z
_atom_site_U_iso_or_equiv
_atom_site_adp_type
_atom_site_occupancy
_atom_site_symmetry_multiplicity
_atom_site_calc_flag
_atom_site_refinement_flags
Ba1 Ba 0.23852(6) 0.37158(7) 0.11398(3) 0.02813(15) Uani 0.75 1 d P
K1 K 0.23852(6) 0.37158(7) 0.11398(3) 0.02813(15) Uani 0.25 1 d P
Ga1 Ga 0.30653(9) 0.90405(9) 0.16578(4) 0.01552(18) Uani 1 1 d .
Ga2 Ga 0.0000 0.0000 0.0000 0.0159(3) Uani 1 4 d S
Se1 Se 0.11926(8) 0.78693(8) 0.07385(4) 0.01823(16) Uani 1 1 d .
Se2 Se 0.18614(8) 0.09065(8) 0.25813(4) 0.01966(16) Uani 1 1 d .
Se3 Se 0.5000 0.0000 0.07148(7) 0.0309(3) Uani 1 2 d S
Cl1 Cl 0.0000 0.5000 0.2500 0.0276(9) Uani 1 4 d S
Cl2 Cl 0.5000 0.5000 0.0000 0.0243(8) Uani 1 4 d S

loop_
_atom_site_aniso_label
_atom_site_aniso_U_11
_atom_site_aniso_U_22
_atom_site_aniso_U_33
_atom_site_aniso_U_23
_atom_site_aniso_U_13
_atom_site_aniso_U_12
Ba1 0.0245(3) 0.0346(3) 0.0253(3) 0.0016(3) 0.0044(2) -0.0076(3)
K1 0.0245(3) 0.0346(3) 0.0253(3) 0.0016(3) 0.0044(2) -0.0076(3)
Ga1 0.0143(4) 0.0157(4) 0.0166(4) -0.0011(3) -0.0016(3) 0.0001(3)
Ga2 0.0163(5) 0.0163(5) 0.0152(7) 0.000 0.000 0.000
Se1 0.0193(4) 0.0162(4) 0.0192(3) 0.0016(3) -0.0064(3) -0.0030(3)
Se2 0.0152(4) 0.0201(4) 0.0237(3) -0.0067(3) 0.0003(3) -0.0005(3)
Se3 0.0226(6) 0.0540(8) 0.0160(5) 0.000 0.000 -0.0173(6)
Cl1 0.0262(13) 0.0262(13) 0.030(2) 0.000 0.000 0.000
Cl2 0.0251(12) 0.0251(12) 0.0228(17) 0.000 0.000 0.000

loop_
_atom_type_symbol
_atom_type_description
_atom_type_scat_dispersion_real
_atom_type_scat_dispersion_imag
_atom_type_scat_source
Cl Cl 0.1484 0.1585 'International Tables Vol C Tables 4.2.6.8 and 6.1.1.4'
K K 0.2009 0.2494 'International Tables Vol C Tables 4.2.6.8 and 6.1.1.4'
Ga Ga 0.2307 1.6083 'International Tables Vol C Tables 4.2.6.8 and 6.1.1.4'
Se Se -0.0929 2.2259 'International Tables Vol C Tables 4.2.6.8 and 6.1.1.4'
Ba Ba -0.3244 2.2819 'International Tables Vol C Tables 4.2.6.8 and 6.1.1.4'

loop_
_geom_angle_atom_site_label_1
_geom_angle_atom_site_label_2
_geom_angle_atom_site_label_3
_geom_angle
_geom_angle_site_symmetry_1
_geom_angle_site_symmetry_3
Cl2 Ba1 Cl1 137.73(2) . .
Cl2 Ba1 Se2 138.61(2) . .
Cl1 Ba1 Se2 73.280(17) . .
Cl2 Ba1 Se1 134.09(2) . 2_565
Cl1 Ba1 Se1 71.164(16) . 2_565
Se2 Ba1 Se1 73.300(19) . 2_565
Cl2 Ba1 Se1 78.111(16) . 4_655
Cl1 Ba1 Se1 135.16(2) . 4_655
Se2 Ba1 Se1 95.82(2) . 4_655
Se1 Ba1 Se1 64.08(2) 2_565 4_655
Cl2 Ba1 Se2 75.980(17) . 7
Cl1 Ba1 Se2 102.713(19) . 7
Se2 Ba1 Se2 69.27(2) . 7
Se1 Ba1 Se2 142.13(2) 2_565 7
Se1 Ba1 Se2 113.94(2) 4_655 7
Cl2 Ba1 Se2 75.855(18) . 8
Cl1 Ba1 Se2 68.687(15) . 8
Se2 Ba1 Se2 102.878(17) . 8
Se1 Ba1 Se2 138.87(2) 2_565 8
Se1 Ba1 Se2 153.94(2) 4_655 8
Se2 Ba1 Se2 58.17(2) 7 8
Cl2 Ba1 Se3 81.222(15) . 3_565
Cl1 Ba1 Se3 93.42(2) . 3_565
Se2 Ba1 Se3 131.79(2) . 3_565
Se1 Ba1 Se3 58.636(14) 2_565 3_565
Se1 Ba1 Se3 61.281(16) 4_655 3_565
Se2 Ba1 Se3 157.180(19) 7 3_565
Se2 Ba1 Se3 115.149(19) 8 3_565
Cl2 Ba1 Se1 76.258(16) . .
Cl1 Ba1 Se1 66.549(15) . .
Se2 Ba1 Se1 139.72(2) . .
Se1 Ba1 Se1 95.88(2) 2_565 .
Se1 Ba1 Se1 114.464(16) 4_655 .
Se2 Ba1 Se1 116.37(2) 7 .
Se2 Ba1 Se1 59.999(17) 8 .
Se3 Ba1 Se1 55.835(13) 3_565 .
Cl2 Ba1 Ba1 118.311(18) . 2_565
Cl1 Ba1 Ba1 42.296(11) . 2_565
Se2 Ba1 Ba1 102.995(19) . 2_565
Se1 Ba1 Ba1 52.938(16) 2_565 2_565
Se1 Ba1 Ba1 103.240(16) 4_655 2_565
Se2 Ba1 Ba1 142.470(17) 7 2_565
Se2 Ba1 Ba1 90.174(18) 8 2_565
Se3 Ba1 Ba1 51.125(14) 3_565 2_565
Se1 Ba1 Ba1 46.451(15) . 2_565
Cl2 Ba1 K1 118.311(18) . 2_565
Cl1 Ba1 K1 42.296(11) . 2_565
Se2 Ba1 K1 102.995(19) . 2_565
Se1 Ba1 K1 52.938(16) 2_565 2_565
Se1 Ba1 K1 103.240(16) 4_655 2_565
Se2 Ba1 K1 142.470(17) 7 2_565
Se2 Ba1 K1 90.174(18) 8 2_565
Se3 Ba1 K1 51.125(14) 3_565 2_565
Se1 Ba1 K1 46.451(15) . 2_565
Ba1 Ba1 K1 0.000(13) 2_565 2_565
Se3 Ga1 Se1 104.45(3) 1_565 .
Se3 Ga1 Se2 108.75(3) 1_565 8
Se1 Ga1 Se2 102.56(3) . 8
Se3 Ga1 Se2 116.35(3) 1_565 1_565
Se1 Ga1 Se2 110.69(4) . 1_565
Se2 Ga1 Se2 112.85(3) 8 1_565
Se1 Ga2 Se1 122.55(3) 3_455 4_655
Se1 Ga2 Se1 103.353(13) 3_455 2_565
Se1 Ga2 Se1 103.353(13) 4_655 2_565
Se1 Ga2 Se1 103.353(13) 3_455 1_545
Se1 Ga2 Se1 103.353(13) 4_655 1_545
Se1 Ga2 Se1 122.55(3) 2_565 1_545
Ga1 Se1 Ga2 104.79(3) . 1_565
Ga1 Se1 K1 131.84(3) . 2_565
Ga2 Se1 K1 90.43(2) 1_565 2_565
Ga1 Se1 Ba1 131.84(3) . 2_565
Ga2 Se1 Ba1 90.43(2) 1_565 2_565
K1 Se1 Ba1 0.000(8) 2_565 2_565
Ga1 Se1 K1 96.07(3) . 3_565
Ga2 Se1 K1 85.134(19) 1_565 3_565
K1 Se1 K1 131.071(19) 2_565 3_565
Ba1 Se1 K1 131.071(19) 2_565 3_565
Ga1 Se1 Ba1 96.07(3) . 3_565
Ga2 Se1 Ba1 85.134(19) 1_565 3_565
K1 Se1 Ba1 131.071(19) 2_565 3_565
Ba1 Se1 Ba1 131.071(19) 2_565 3_565
K1 Se1 Ba1 0.000(19) 3_565 3_565
Ga1 Se1 Ba1 96.73(3) . .
Ga2 Se1 Ba1 157.17(2) 1_565 .
K1 Se1 Ba1 80.61(2) 2_565 .
Ba1 Se1 Ba1 80.61(2) 2_565 .
K1 Se1 Ba1 85.09(2) 3_565 .
Ba1 Se1 Ba1 85.09(2) 3_565 .
Ga1 Se2 Ga1 101.98(4) 7_455 1_545
Ga1 Se2 Ba1 87.71(3) 7_455 .
Ga1 Se2 Ba1 91.28(3) 1_545 .
Ga1 Se2 Ba1 98.20(3) 7_455 8_545
Ga1 Se2 Ba1 80.28(3) 1_545 8_545
Ba1 Se2 Ba1 170.52(2) . 8_545
Ga1 Se2 K1 98.20(3) 7_455 8_545
Ga1 Se2 K1 80.28(3) 1_545 8_545
Ba1 Se2 K1 170.52(2) . 8_545
Ba1 Se2 K1 0.00(2) 8_545 8_545
Ga1 Se2 Ba1 99.25(3) 7_455 7_455
Ga1 Se2 Ba1 156.25(3) 1_545 7_455
Ba1 Se2 Ba1 100.12(3) . 7_455
Ba1 Se2 Ba1 86.30(2) 8_545 7_455
K1 Se2 Ba1 86.30(2) 8_545 7_455
Ga1 Se2 K1 99.25(3) 7_455 7_455
Ga1 Se2 K1 156.25(3) 1_545 7_455
Ba1 Se2 K1 100.12(3) . 7_455
Ba1 Se2 K1 86.30(2) 8_545 7_455
K1 Se2 K1 86.30(2) 8_545 7_455
Ba1 Se2 K1 0.000(12) 7_455 7_455
Ga1 Se3 Ga1 103.30(5) 2_665 1_545
Ga1 Se3 Ba1 152.21(2) 2_665 3
Ga1 Se3 Ba1 94.67(2) 1_545 3
Ga1 Se3 K1 152.21(2) 2_665 3
Ga1 Se3 K1 94.67(2) 1_545 3
Ba1 Se3 K1 0.000(17) 3 3
Ga1 Se3 K1 94.67(2) 2_665 4_655
Ga1 Se3 K1 152.21(2) 1_545 4_655
Ba1 Se3 K1 77.75(3) 3 4_655
K1 Se3 K1 77.75(3) 3 4_655
Ga1 Se3 Ba1 94.67(2) 2_665 4_655
Ga1 Se3 Ba1 152.21(2) 1_545 4_655
Ba1 Se3 Ba1 77.75(3) 3 4_655
K1 Se3 Ba1 77.75(3) 3 4_655
K1 Se3 Ba1 0.000(17) 4_655 4_655
K1 Cl1 Ba1 0.000(13) 8 8
K1 Cl1 K1 116.928(12) 8 2_565
Ba1 Cl1 K1 116.928(12) 8 2_565
K1 Cl1 Ba1 116.928(12) 8 2_565
Ba1 Cl1 Ba1 116.928(12) 8 2_565
K1 Cl1 Ba1 0.000(15) 2_565 2_565
K1 Cl1 K1 95.41(2) 8 7_455
Ba1 Cl1 K1 95.41(2) 8 7_455
K1 Cl1 K1 116.928(12) 2_565 7_455
Ba1 Cl1 K1 116.928(12) 2_565 7_455
K1 Cl1 Ba1 95.41(2) 8 7_455
Ba1 Cl1 Ba1 95.41(2) 8 7_455
K1 Cl1 Ba1 116.928(12) 2_565 7_455
Ba1 Cl1 Ba1 116.928(12) 2_565 7_455
K1 Cl1 Ba1 0.00(3) 7_455 7_455
K1 Cl1 Ba1 116.928(12) 8 .
Ba1 Cl1 Ba1 116.928(12) 8 .
K1 Cl1 Ba1 95.41(2) 2_565 .
Ba1 Cl1 Ba1 95.41(2) 2_565 .
K1 Cl1 Ba1 116.928(12) 7_455 .
Ba1 Cl1 Ba1 116.928(12) 7_455 .
K1 Cl2 Ba1 0.00(2) 2_665 2_665
K1 Cl2 K1 109.540(10) 2_665 4_655
Ba1 Cl2 K1 109.540(10) 2_665 4_655
K1 Cl2 Ba1 109.33(2) 2_665 .
Ba1 Cl2 Ba1 109.33(2) 2_665 .
K1 Cl2 Ba1 109.540(10) 4_655 .
K1 Cl2 Ba1 109.540(10) 2_665 4_655
Ba1 Cl2 Ba1 109.540(10) 2_665 4_655
K1 Cl2 Ba1 0.00(2) 4_655 4_655
Ba1 Cl2 Ba1 109.540(10) . 4_655
K1 Cl2 Ba1 109.540(10) 2_665 3_565
Ba1 Cl2 Ba1 109.540(10) 2_665 3_565
K1 Cl2 Ba1 109.33(2) 4_655 3_565
Ba1 Cl2 Ba1 109.540(10) . 3_565
Ba1 Cl2 Ba1 109.33(2) 4_655 3_565
K1 Cl2 K1 109.540(10) 2_665 3_565
Ba1 Cl2 K1 109.540(10) 2_665 3_565
K1 Cl2 K1 109.33(2) 4_655 3_565
Ba1 Cl2 K1 109.540(10) . 3_565
Ba1 Cl2 K1 109.33(2) 4_655 3_565
Ba1 Cl2 K1 0.00(3) 3_565 3_565

loop_
_geom_bond_atom_site_label_1
_geom_bond_atom_site_label_2
_geom_bond_distance
_geom_bond_site_symmetry_2
Ba1 Cl2 3.0831(6) .
Ba1 Cl1 3.1621(6) .
Ba1 Se2 3.3428(9) .
Ba1 Se1 3.4365(9) 2_565
Ba1 Se1 3.6645(9) 4_655
Ba1 Se2 3.6735(9) 7
Ba1 Se2 3.6817(9) 8
Ba1 Se3 3.7267(10) 3_565
Ba1 Se1 3.7835(10) .
Ga1 Se3 2.3776(10) 1_565
Ga1 Se1 2.3886(10) .
Ga1 Se2 2.3969(9) 8
Ga1 Se2 2.4007(9) 1_565
Ga2 Se1 2.4040(7) 3_455
Ga2 Se1 2.4040(7) 4_655
Ga2 Se1 2.4040(7) 2_565
Ga2 Se1 2.4040(7) 1_545
Se1 Ga2 2.4040(7) 1_565
Se1 K1 3.4365(9) 2_565
Se1 Ba1 3.4365(9) 2_565
Se1 K1 3.6645(9) 3_565
Se1 Ba1 3.6645(9) 3_565
Se2 Ga1 2.3969(9) 7_455
Se2 Ga1 2.4007(9) 1_545
Se2 Ba1 3.6735(9) 8_545
Se2 K1 3.6735(9) 8_545
Se2 Ba1 3.6817(9) 7_455
Se2 K1 3.6817(9) 7_455
Se3 Ga1 2.3776(10) 2_665
Se3 Ga1 2.3776(10) 1_545
Se3 Ba1 3.7267(10) 3
Se3 K1 3.7267(10) 3
Se3 K1 3.7267(10) 4_655
Se3 Ba1 3.7267(10) 4_655
Cl1 K1 3.1621(6) 8
Cl1 Ba1 3.1621(6) 8
Cl1 K1 3.1621(6) 2_565
Cl1 Ba1 3.1621(6) 2_565
Cl1 K1 3.1621(6) 7_455
Cl1 Ba1 3.1621(6) 7_455
Cl2 K1 3.0831(6) 2_665
Cl2 Ba1 3.0831(6) 2_665
Cl2 K1 3.0831(6) 4_655
Cl2 Ba1 3.0831(6) 4_655
Cl2 Ba1 3.0831(6) 3_565
Cl2 K1 3.0831(6) 3_565
